data_2100193
loop_
_publ_author_name
'Stride, J.A.'

_publ_section_title
;
 Determination of the low-temperature structure of hexamethylbenzene
;
_journal_issue 2
_journal_name_full 'Acta Crystallographica Section B'
_journal_page_first 200
_journal_page_last 206
_journal_paper_doi 10.1107/S0108768104034007
_journal_volume 61
_journal_year 2005
_chemical_formula_moiety C6(CD3)6
_chemical_formula_sum 'C12 D18'
_chemical_formula_weight 180.38
_chemical_name_common d-hexamethylbenzene
_chemical_name_systematic 1,2,3,4,5,6-hexadeuteromethylbenzene
_space_group_IT_number 2
_symmetry_cell_setting triclinic
_symmetry_space_group_name_Hall '-P 1'
_symmetry_space_group_name_H-M 'P -1'
_audit_creation_method 'from EXP file using GSAS2CIF'
_cell_angle_alpha 90.00(4)
_cell_angle_beta 90.02(5)
_cell_angle_gamma 90.17(2)
_cell_formula_units_Z 1
_cell_length_a 6.211(2)
_cell_length_b 6.219(3)
_cell_length_c 6.2257(19)
_cell_volume 240.47(16)
_computing_structure_refinement GSAS
_diffrn_ambient_temperature 125
_diffrn_radiation_type 'monchromatic beam'
_diffrn_radiation_wavelength 1.594
_exptl_absorpt_process_details
;   GSAS Absorption/surface roughness correction: function number 0
 No correction is applied.
;
_refine_ls_goodness_of_fit_all 4.61
_refine_ls_matrix_type full
_refine_ls_number_parameters 13
_refine_ls_number_restraints 0
_refine_ls_shift/su_max 4.58
_refine_ls_shift/su_mean 0.68
_reflns_number_total 955
_cod_data_source_file lc5016.cif
_cod_data_source_block HMB_125_REDO_publ
_cod_depositor_comments
;
The following automatic conversions were performed:
'_geom_bond_publ_flag' value 'N' changed to 'n' according to
'/home/saulius/struct/CIF-dictionaries/cif_core.dic' dictionary named
'cif_core.dic' version 2.4.1 from 2010-06-29 (48 times).

Automatic conversion script
Id: cif_fix_enum 1527 2010-12-29 10:47:43Z saulius 

The following automatic conversions were performed:

'_geom_bond_publ_flag' value 'N' changed to 'n' according to
/home/saulius/struct/CIF-dictionaries/cif_core.dic dictionary named
'cif_core.dic' version 2.4.1 from 2010-06-29 (48
times).

'_geom_angle_publ_flag' value 'N' changed to 'n' according
to /home/saulius/struct/CIF-dictionaries/cif_core.dic dictionary
named 'cif_core.dic' version 2.4.1 from 2010-06-29 (27 times).

Automatic conversion script
Id: cif_fix_values 1715 2011-07-08 13:25:40Z adriana 
;
_cod_original_cell_volume 240.466(17)
_cod_database_code 2100193

loop_
_symmetry_equiv_pos_site_id
_symmetry_equiv_pos_as_xyz
1 +x,+y,+z
-1 -x,-y,-z

loop_
_atom_site_label
_atom_site_fract_x
_atom_site_fract_y
_atom_site_fract_z
_atom_site_U_iso_or_equiv
_atom_site_thermal_displace_type
_atom_site_occupancy
_atom_site_type_symbol
C1 0.43326 0.38278 0.68151 0.01133 Uiso 1.0 C
C2 0.61682 0.32033 0.56359 0.02823 Uiso 1.0 C
C3 0.68292 0.43816 0.38074 0.00399 Uiso 1.0 C
C4 0.35637 0.25071 0.87303 0.0152 Uiso 1.0 C
C5 0.75184 0.13106 0.64031 0.02162 Uiso 1.0 C
C6 0.87607 0.35584 0.24891 0.03908 Uiso 1.0 C
D7 0.186 0.26093 0.89557 0.0698 Uiso 1.0 D
D8 0.42472 0.30481 1.02228 0.05633 Uiso 1.0 D
D9 0.398 0.0886 0.85071 0.04026 Uiso 1.0 D
D10 0.74229 0.10025 0.8093 0.03802 Uiso 1.0 D
D11 0.9196 0.15669 0.60815 0.06314 Uiso 1.0 D
D12 0.711 -0.00779 0.54984 0.05312 Uiso 1.0 D
D13 1.0264 0.4244 0.3059 0.07668 Uiso 1.0 D
D14 0.85621 0.40271 0.08078 0.03899 Uiso 1.0 D
D15 0.88495 0.17802 0.25039 0.03555 Uiso 1.0 D

loop_
_atom_type_symbol
_atom_type_scat_source
C International_Tables_Vol_C
D International_Tables_Vol_C

loop_
_geom_angle_atom_site_label_1
_geom_angle_atom_site_label_2
_geom_angle_atom_site_label_3
_geom_angle_site_symmetry_1
_geom_angle_site_symmetry_3
_geom_angle
_geom_angle_publ_flag
C2 C1 C3 1_555 -1_666 119.95(3) n
C2 C1 C4 1_555 1_555 120.72(3) n
C3 C1 C4 -1_666 1_555 119.30(3) n
C1 C2 C3 1_555 1_555 120.65(3) n
C1 C2 C5 1_555 1_555 119.75(3) n
C3 C2 C5 1_555 1_555 119.53(3) n
C1 C3 C2 -1_666 1_555 119.40(3) n
C1 C3 C6 -1_666 1_555 121.73(3) n
C2 C3 C6 1_555 1_555 118.78(3) n
C1 C4 D7 1_555 1_555 112.30(4) n
C1 C4 D8 1_555 1_555 112.63(3) n
C1 C4 D9 1_555 1_555 109.63(4) n
D7 C4 D8 1_555 1_555 104.92(4) n
D7 C4 D9 1_555 1_555 108.70(2) n
D8 C4 D9 1_555 1_555 108.46(4) n
C2 C5 D10 1_555 1_555 114.55(4) n
C2 C5 D11 1_555 1_555 111.30(3) n
C2 C5 D12 1_555 1_555 109.37(4) n
D10 C5 D11 1_555 1_555 105.28(4) n
D10 C5 D12 1_555 1_555 111.28(4) n
D11 C5 D12 1_555 1_555 104.57(3) n
C3 C6 D13 1_555 1_555 111.40(3) n
C3 C6 D14 1_555 1_555 109.43(3) n
C3 C6 D15 1_555 1_555 111.60(3) n
D13 C6 D14 1_555 1_555 107.80(4) n
D13 C6 D15 1_555 1_555 110.15(3) n
D14 C6 D15 1_555 1_555 106.27(4) n

loop_
_geom_bond_atom_site_label_1
_geom_bond_atom_site_label_2
_geom_bond_site_symmetry_1
_geom_bond_site_symmetry_2
_geom_bond_distance
_geom_bond_publ_flag
C1 C2 . 1_555 1.4115(6) n
C1 C3 . -1_666 1.3841(6) n
C1 C4 . 1_555 1.5239(7) n
C2 C1 . 1_555 1.4115(6) n
C2 C3 . 1_555 1.4142(6) n
C2 C5 . 1_555 1.5239(7) n
C3 C1 . -1_666 1.3841(6) n
C3 C2 . 1_555 1.4142(6) n
C3 C6 . 1_555 1.5424(7) n
C4 C1 . 1_555 1.5239(7) n
C4 D7 . 1_555 1.0695(4) n
C4 D8 . 1_555 1.0751(4) n
C4 D9 . 1_555 1.0508(5) n
C5 C2 . 1_555 1.5239(7) n
C5 D10 . 1_555 1.0710(4) n
C5 D11 . 1_555 1.0724(4) n
C5 D12 . 1_555 1.0611(5) n
C6 C3 . 1_555 1.5424(7) n
C6 D13 . 1_555 1.0848(4) n
C6 D14 . 1_555 1.0935(4) n
C6 D15 . 1_555 1.1075(6) n
D7 C4 . 1_555 1.0695(4) n
D7 D8 . 1_555 1.7005(7) n
D7 D9 . 1_555 1.7230(6) n
D8 C4 . 1_555 1.0751(4) n
D8 D7 . 1_555 1.7005(7) n
D8 D9 . 1_555 1.7249(8) n
D9 C4 . 1_555 1.0508(5) n
D9 D7 . 1_555 1.7230(6) n
D9 D8 . 1_555 1.7249(8) n
D10 C5 . 1_555 1.0710(4) n
D10 D11 . 1_555 1.7037(8) n
D10 D12 . 1_555 1.7600(7) n
D11 C5 . 1_555 1.0724(4) n
D11 D10 . 1_555 1.7037(8) n
D11 D12 . 1_555 1.6877(6) n
D12 C5 . 1_555 1.0611(5) n
D12 D10 . 1_555 1.7600(7) n
D12 D11 . 1_555 1.6877(6) n
D13 C6 . 1_555 1.0848(4) n
D13 D14 . 1_555 1.7601(8) n
D13 D15 . 1_555 1.7975(8) n
D14 C6 . 1_555 1.0935(4) n
D14 D13 . 1_555 1.7601(8) n
D14 D15 . 1_555 1.7609(9) n
D15 C6 . 1_555 1.1075(6) n
D15 D13 . 1_555 1.7975(8) n
D15 D14 . 1_555 1.7609(9) n
